data_4332190
loop_
_publ_author_name
'Macquart, Ren\'e B.'
'Gemmill, William R.'
'Davis, Matthew J.'
'Smith, Mark D.'
'zur Loye, Hans-Conrad'

_publ_section_title
;
 Single-Crystal Structure of the 2H-Related Perovskites (A3-xNax)NaBO6(A =
 La, Pr, Nd; B = Rh, Pt)
;
_journal_issue 11
_journal_name_full 'Inorganic Chemistry'
_journal_page_first 4391
_journal_page_last 4395
_journal_paper_doi 10.1021/ic060105o
_journal_volume 45
_journal_year 2006
_chemical_formula_moiety 'Na1.55 O6 Pr2.45 Rh'
_chemical_formula_sum 'Na1.55 O6 Pr2.45 Rh'
_chemical_formula_weight 579.58
_chemical_name_systematic
; 
 ? 
;
_space_group_IT_number 167
_symmetry_cell_setting trigonal
_symmetry_space_group_name_Hall '-R 3 2"c'
_symmetry_space_group_name_H-M 'R -3 c :H'
_atom_sites_solution_primary direct
_atom_sites_solution_secondary difmap
_audit_creation_method SHELXL-97
_cell_angle_alpha 90.00
_cell_angle_beta 90.00
_cell_angle_gamma 120.00
_cell_formula_units_Z 6
_cell_length_a 9.3534(2)
_cell_length_b 9.3534(2)
_cell_length_c 11.3386(5)
_cell_measurement_reflns_used 2445
_cell_measurement_temperature 150(2)
_cell_measurement_theta_max 35.024
_cell_measurement_theta_min 4.358
_cell_volume 859.07(5)
_computing_cell_refinement 'SAINT+ NT V6.22 (Bruker, 2001)'
_computing_data_collection 'SMART NT V5.625 (Bruker, 1998)'
_computing_data_reduction 'SAINT+ NT V6.22'
_computing_molecular_graphics 'SHELXTL V6.1 (Sheldrick, 2000)'
_computing_publication_material 'SHELXTL V6.1'
_computing_structure_refinement 'SHELXL-97 (Sheldrick, 1997)'
_computing_structure_solution 'SHELXS-97 (Sheldrick, 1990)'
_diffrn_ambient_temperature 150(1)
_diffrn_measured_fraction_theta_full 1.000
_diffrn_measured_fraction_theta_max 1.000
_diffrn_measurement_device_type 'Bruker SMART APEX CCD diffractometer'
_diffrn_measurement_method 'omega scans'
_diffrn_radiation_monochromator graphite
_diffrn_radiation_source 'fine-focus sealed tube'
_diffrn_radiation_type MoK\a
_diffrn_radiation_wavelength 0.71073
_diffrn_reflns_av_R_equivalents 0.0445
_diffrn_reflns_av_sigmaI/netI 0.0231
_diffrn_reflns_limit_h_max 14
_diffrn_reflns_limit_h_min -14
_diffrn_reflns_limit_k_max 14
_diffrn_reflns_limit_k_min -14
_diffrn_reflns_limit_l_max 18
_diffrn_reflns_limit_l_min -16
_diffrn_reflns_number 5657
_diffrn_reflns_theta_full 35.18
_diffrn_reflns_theta_max 35.18
_diffrn_reflns_theta_min 4.36
_exptl_absorpt_coefficient_mu 23.397
_exptl_absorpt_correction_T_max 1.0000
_exptl_absorpt_correction_T_min 0.8545
_exptl_absorpt_correction_type multi-scan
_exptl_absorpt_process_details '(SADABS, Bruker, 2001)'
_exptl_crystal_colour black
_exptl_crystal_density_diffrn 6.722
_exptl_crystal_density_method 'not measured'
_exptl_crystal_description block
_exptl_crystal_F_000 1527
_exptl_crystal_size_max 0.05
_exptl_crystal_size_mid 0.04
_exptl_crystal_size_min 0.02
_refine_diff_density_max 1.486
_refine_diff_density_min -1.889
_refine_diff_density_rms 0.328
_refine_ls_extinction_coef 0.00030(4)
_refine_ls_extinction_expression Fc^*^=kFc[1+0.001xFc^2^\l^3^/sin(2\q)]^-1/4^
_refine_ls_extinction_method SHELXL
_refine_ls_goodness_of_fit_ref 1.263
_refine_ls_matrix_type full
_refine_ls_number_parameters 21
_refine_ls_number_reflns 432
_refine_ls_number_restraints 0
_refine_ls_restrained_S_all 1.263
_refine_ls_R_factor_all 0.0322
_refine_ls_R_factor_gt 0.0279
_refine_ls_shift/su_max 0.000
_refine_ls_shift/su_mean 0.000
_refine_ls_structure_factor_coef Fsqd
_refine_ls_weighting_details 'calc w=1/[\s^2^(Fo^2^)+(0.0047P)^2^+25.5318P] where P=(Fo^2^+2Fc^2^)/3'
_refine_ls_weighting_scheme calc
_refine_ls_wR_factor_gt 0.0446
_refine_ls_wR_factor_ref 0.0453
_reflns_number_gt 401
_reflns_number_total 432
_reflns_threshold_expression >2sigma(I)
_cod_data_source_file ic060105osup1.cif
_cod_data_source_block Pr2.45Na1.55RhO6
_cod_depositor_comments
;
The following automatic conversions were performed:

'_symmetry_cell_setting' value 'Trigonal' changed to 'trigonal'
according to /home/saulius/struct/CIF-dictionaries/cif_core.dic
dictionary named 'cif_core.dic' version 2.4.2 from 2011-04-26.

Automatic conversion script
Id: cif_fix_values 1891 2012-01-12 08:04:46Z andrius 
;
_cod_original_sg_symbol_H-M 'R -3 c'
_cod_database_code 4332190

loop_
_symmetry_equiv_pos_as_xyz
'x, y, z'
'-y, x-y, z'
'-x+y, -x, z'
'y, x, -z+1/2'
'x-y, -y, -z+1/2'
'-x, -x+y, -z+1/2'
'x+2/3, y+1/3, z+1/3'
'-y+2/3, x-y+1/3, z+1/3'
'-x+y+2/3, -x+1/3, z+1/3'
'y+2/3, x+1/3, -z+5/6'
'x-y+2/3, -y+1/3, -z+5/6'
'-x+2/3, -x+y+1/3, -z+5/6'
'x+1/3, y+2/3, z+2/3'
'-y+1/3, x-y+2/3, z+2/3'
'-x+y+1/3, -x+2/3, z+2/3'
'y+1/3, x+2/3, -z+7/6'
'x-y+1/3, -y+2/3, -z+7/6'
'-x+1/3, -x+y+2/3, -z+7/6'
'-x, -y, -z'
'y, -x+y, -z'
'x-y, x, -z'
'-y, -x, z-1/2'
'-x+y, y, z-1/2'
'x, x-y, z-1/2'
'-x+2/3, -y+1/3, -z+1/3'
'y+2/3, -x+y+1/3, -z+1/3'
'x-y+2/3, x+1/3, -z+1/3'
'-y+2/3, -x+1/3, z-1/6'
'-x+y+2/3, y+1/3, z-1/6'
'x+2/3, x-y+1/3, z-1/6'
'-x+1/3, -y+2/3, -z+2/3'
'y+1/3, -x+y+2/3, -z+2/3'
'x-y+1/3, x+2/3, -z+2/3'
'-y+1/3, -x+2/3, z+1/6'
'-x+y+1/3, y+2/3, z+1/6'
'x+1/3, x-y+2/3, z+1/6'

loop_
_atom_site_label
_atom_site_type_symbol
_atom_site_fract_x
_atom_site_fract_y
_atom_site_fract_z
_atom_site_U_iso_or_equiv
_atom_site_adp_type
_atom_site_occupancy
_atom_site_symmetry_multiplicity
_atom_site_calc_flag
_atom_site_refinement_flags
Pr1 Pr 0.0000 0.36348(4) 0.2500 0.00656(13) Uani 0.816(5) 2 d SP
Na1 Na 0.0000 0.36348(4) 0.2500 0.00656(13) Uani 0.184(5) 2 d SP
Rh1 Rh 0.0000 0.0000 0.0000 0.0040(2) Uani 1 6 d S
Na2 Na 0.0000 0.0000 0.2500 0.0086(8) Uani 1 6 d S
O1 O 0.1934(4) 0.0299(4) 0.1044(3) 0.0088(6) Uani 1 1 d .

loop_
_atom_site_aniso_label
_atom_site_aniso_U_11
_atom_site_aniso_U_22
_atom_site_aniso_U_33
_atom_site_aniso_U_23
_atom_site_aniso_U_13
_atom_site_aniso_U_12
Pr1 0.00631(19) 0.00756(16) 0.00541(17) -0.00022(6) -0.00044(12) 0.00315(9)
Na1 0.00631(19) 0.00756(16) 0.00541(17) -0.00022(6) -0.00044(12) 0.00315(9)
Rh1 0.0038(2) 0.0038(2) 0.0042(3) 0.000 0.000 0.00191(12)
Na2 0.0095(12) 0.0095(12) 0.0067(17) 0.000 0.000 0.0047(6)
O1 0.0070(13) 0.0111(14) 0.0085(12) 0.0000(10) -0.0014(10) 0.0046(12)

loop_
_atom_type_symbol
_atom_type_description
_atom_type_scat_dispersion_real
_atom_type_scat_dispersion_imag
_atom_type_scat_source
O O 0.0106 0.0060 'International Tables Vol C Tables 4.2.6.8 and 6.1.1.4'
Na Na 0.0362 0.0249 'International Tables Vol C Tables 4.2.6.8 and 6.1.1.4'
Rh Rh -1.1178 0.9187 'International Tables Vol C Tables 4.2.6.8 and 6.1.1.4'
Pr Pr -0.2180 2.8214 'International Tables Vol C Tables 4.2.6.8 and 6.1.1.4'

loop_
_geom_angle_atom_site_label_1
_geom_angle_atom_site_label_2
_geom_angle_atom_site_label_3
_geom_angle
_geom_angle_site_symmetry_1
_geom_angle_site_symmetry_3
O1 Pr1 O1 87.90(15) 2 4
O1 Pr1 O1 69.42(12) 2 18_554
O1 Pr1 O1 136.66(5) 4 18_554
O1 Pr1 O1 136.66(5) 2 7_455
O1 Pr1 O1 69.42(12) 4 7_455
O1 Pr1 O1 149.74(14) 18_554 7_455
O1 Pr1 O1 73.90(11) 2 26_455
O1 Pr1 O1 92.96(9) 4 26_455
O1 Pr1 O1 113.94(11) 18_554 26_455
O1 Pr1 O1 71.10(12) 7_455 26_455
O1 Pr1 O1 92.96(9) 2 34
O1 Pr1 O1 73.90(11) 4 34
O1 Pr1 O1 71.10(12) 18_554 34
O1 Pr1 O1 113.94(11) 7_455 34
O1 Pr1 O1 161.96(14) 26_455 34
O1 Pr1 O1 136.76(11) 2 35
O1 Pr1 O1 120.35(5) 4 35
O1 Pr1 O1 67.72(12) 18_554 35
O1 Pr1 O1 86.09(9) 7_455 35
O1 Pr1 O1 129.944(18) 26_455 35
O1 Pr1 O1 68.07(14) 34 35
O1 Pr1 O1 120.35(5) 2 27_455
O1 Pr1 O1 136.76(11) 4 27_455
O1 Pr1 O1 86.09(9) 18_554 27_455
O1 Pr1 O1 67.72(12) 7_455 27_455
O1 Pr1 O1 68.07(14) 26_455 27_455
O1 Pr1 O1 129.945(18) 34 27_455
O1 Pr1 O1 62.07(13) 35 27_455
O1 Pr1 Rh1 99.96(7) 2 16_554
O1 Pr1 Rh1 114.45(7) 4 16_554
O1 Pr1 Rh1 41.01(7) 18_554 16_554
O1 Pr1 Rh1 122.81(7) 7_455 16_554
O1 Pr1 Rh1 151.93(7) 26_455 16_554
O1 Pr1 Rh1 41.01(7) 34 16_554
O1 Pr1 Rh1 40.49(6) 35 16_554
O1 Pr1 Rh1 93.55(7) 27_455 16_554
O1 Pr1 Rh1 114.45(7) 2 7_455
O1 Pr1 Rh1 99.97(7) 4 7_455
O1 Pr1 Rh1 122.81(7) 18_554 7_455
O1 Pr1 Rh1 41.01(7) 7_455 7_455
O1 Pr1 Rh1 41.01(7) 26_455 7_455
O1 Pr1 Rh1 151.93(7) 34 7_455
O1 Pr1 Rh1 93.55(7) 35 7_455
O1 Pr1 Rh1 40.49(6) 27_455 7_455
Rh1 Pr1 Rh1 131.892(13) 16_554 7_455
O1 Pr1 Na2 43.95(7) 2 .
O1 Pr1 Na2 43.95(7) 4 .
O1 Pr1 Na2 105.13(7) 18_554 .
O1 Pr1 Na2 105.13(7) 7_455 .
O1 Pr1 Na2 80.98(7) 26_455 .
O1 Pr1 Na2 80.98(7) 34 .
O1 Pr1 Na2 148.97(7) 35 .
O1 Pr1 Na2 148.97(7) 27_455 .
Rh1 Pr1 Na2 114.054(6) 16_554 .
Rh1 Pr1 Na2 114.055(6) 7_455 .
O1 Pr1 Pr1 165.14(7) 2 33
O1 Pr1 Pr1 104.25(7) 4 33
O1 Pr1 Pr1 105.49(7) 18_554 33
O1 Pr1 Pr1 45.03(7) 7_455 33
O1 Pr1 Pr1 96.61(7) 26_455 33
O1 Pr1 Pr1 98.56(7) 34 33
O1 Pr1 Pr1 42.80(6) 35 33
O1 Pr1 Pr1 44.79(6) 27_455 33
Rh1 Pr1 Pr1 82.965(11) 16_554 33
Rh1 Pr1 Pr1 55.7 7_455 33
Na2 Pr1 Pr1 147.376(3) . 33
O1 Rh1 O1 90.28(12) 19 20
O1 Rh1 O1 89.72(12) 19 2
O1 Rh1 O1 180.0(2) 20 2
O1 Rh1 O1 90.28(12) 19 21
O1 Rh1 O1 90.28(12) 20 21
O1 Rh1 O1 89.72(12) 2 21
O1 Rh1 O1 89.72(12) 19 3
O1 Rh1 O1 89.72(12) 20 3
O1 Rh1 O1 90.28(12) 2 3
O1 Rh1 O1 180.0(2) 21 3
O1 Rh1 O1 180.0 19 .
O1 Rh1 O1 89.72(12) 20 .
O1 Rh1 O1 90.28(12) 2 .
O1 Rh1 O1 89.72(12) 21 .
O1 Rh1 O1 90.28(12) 3 .
O1 Rh1 Na2 125.06(8) 19 .
O1 Rh1 Na2 125.06(8) 20 .
O1 Rh1 Na2 54.94(8) 2 .
O1 Rh1 Na2 125.06(8) 21 .
O1 Rh1 Na2 54.94(8) 3 .
O1 Rh1 Na2 54.94(8) . .
O1 Rh1 Na2 54.94(8) 19 19
O1 Rh1 Na2 54.94(8) 20 19
O1 Rh1 Na2 125.06(8) 2 19
O1 Rh1 Na2 54.94(8) 21 19
O1 Rh1 Na2 125.06(8) 3 19
O1 Rh1 Na2 125.06(8) . 19
Na2 Rh1 Na2 180.0 . 19
O1 Rh1 Pr1 58.62(9) 19 14_554
O1 Rh1 Pr1 127.27(8) 20 14_554
O1 Rh1 Pr1 52.73(8) 2 14_554
O1 Rh1 Pr1 52.79(9) 21 14_554
O1 Rh1 Pr1 127.21(9) 3 14_554
O1 Rh1 Pr1 121.38(9) . 14_554
Na2 Rh1 Pr1 107.556(1) . 14_554
Na2 Rh1 Pr1 72.444(1) 19 14_554
O1 Rh1 Pr1 121.38(9) 19 26_445
O1 Rh1 Pr1 52.73(8) 20 26_445
O1 Rh1 Pr1 127.27(8) 2 26_445
O1 Rh1 Pr1 127.21(9) 21 26_445
O1 Rh1 Pr1 52.79(9) 3 26_445
O1 Rh1 Pr1 58.62(9) . 26_445
Na2 Rh1 Pr1 72.444(1) . 26_445
Na2 Rh1 Pr1 107.556(1) 19 26_445
Pr1 Rh1 Pr1 180.000(12) 14_554 26_445
O1 Rh1 Na1 121.38(9) 19 26_445
O1 Rh1 Na1 52.73(8) 20 26_445
O1 Rh1 Na1 127.27(8) 2 26_445
O1 Rh1 Na1 127.21(9) 21 26_445
O1 Rh1 Na1 52.79(9) 3 26_445
O1 Rh1 Na1 58.62(9) . 26_445
Na2 Rh1 Na1 72.444(1) . 26_445
Na2 Rh1 Na1 107.556(1) 19 26_445
Pr1 Rh1 Na1 180.000(12) 14_554 26_445
O1 Rh1 Na1 58.62(9) 19 14_554
O1 Rh1 Na1 127.27(8) 20 14_554
O1 Rh1 Na1 52.73(8) 2 14_554
O1 Rh1 Na1 52.79(9) 21 14_554
O1 Rh1 Na1 127.21(9) 3 14_554
O1 Rh1 Na1 121.38(9) . 14_554
Na2 Rh1 Na1 107.556(1) . 14_554
Na2 Rh1 Na1 72.444(1) 19 14_554
Pr1 Rh1 Na1 180.000(12) 26_445 14_554
Na1 Rh1 Na1 180.000(12) 26_445 14_554
O1 Na2 O1 149.29(15) 3 4
O1 Na2 O1 127.49(15) 3 5
O1 Na2 O1 76.46(11) 4 5
O1 Na2 O1 89.99(14) 3 6
O1 Na2 O1 76.46(11) 4 6
O1 Na2 O1 76.46(11) 5 6
O1 Na2 O1 76.46(11) 3 2
O1 Na2 O1 89.99(14) 4 2
O1 Na2 O1 149.29(15) 5 2
O1 Na2 O1 127.49(15) 6 2
O1 Na2 O1 76.46(11) 3 .
O1 Na2 O1 127.49(15) 4 .
O1 Na2 O1 89.99(14) 5 .
O1 Na2 O1 149.29(15) 6 .
O1 Na2 O1 76.46(11) 2 .
O1 Na2 Rh1 45.61(7) 3 .
O1 Na2 Rh1 134.39(7) 4 .
O1 Na2 Rh1 134.39(7) 5 .
O1 Na2 Rh1 134.39(7) 6 .
O1 Na2 Rh1 45.61(7) 2 .
O1 Na2 Rh1 45.61(7) . .
O1 Na2 Rh1 134.39(7) 3 4
O1 Na2 Rh1 45.61(7) 4 4
O1 Na2 Rh1 45.61(7) 5 4
O1 Na2 Rh1 45.61(7) 6 4
O1 Na2 Rh1 134.39(7) 2 4
O1 Na2 Rh1 134.39(7) . 4
Rh1 Na2 Rh1 180.0 . 4
O1 Na2 Pr1 45.00(7) 3 2
O1 Na2 Pr1 116.25(7) 4 2
O1 Na2 Pr1 105.35(7) 5 2
O1 Na2 Pr1 45.00(7) 6 2
O1 Na2 Pr1 105.35(8) 2 2
O1 Na2 Pr1 116.25(7) . 2
Rh1 Na2 Pr1 90.0 . 2
Rh1 Na2 Pr1 90.0 4 2
O1 Na2 Na1 45.00(7) 3 2
O1 Na2 Na1 116.25(7) 4 2
O1 Na2 Na1 105.35(7) 5 2
O1 Na2 Na1 45.00(7) 6 2
O1 Na2 Na1 105.35(8) 2 2
O1 Na2 Na1 116.25(7) . 2
Rh1 Na2 Na1 90.0 . 2
Rh1 Na2 Na1 90.0 4 2
O1 Na2 Na1 105.35(7) 3 3
O1 Na2 Na1 105.35(7) 4 3
O1 Na2 Na1 45.00(7) 5 3
O1 Na2 Na1 116.25(7) 6 3
O1 Na2 Na1 116.25(7) 2 3
O1 Na2 Na1 45.00(7) . 3
Rh1 Na2 Na1 90.0 . 3
Rh1 Na2 Na1 90.0 4 3
Pr1 Na2 Na1 120.0 2 3
Na1 Na2 Na1 120.0 2 3
O1 Na2 Pr1 105.35(7) 3 3
O1 Na2 Pr1 105.35(7) 4 3
O1 Na2 Pr1 45.00(7) 5 3
O1 Na2 Pr1 116.25(7) 6 3
O1 Na2 Pr1 116.25(7) 2 3
O1 Na2 Pr1 45.00(7) . 3
Rh1 Na2 Pr1 90.0 . 3
Rh1 Na2 Pr1 90.0 4 3
Pr1 Na2 Pr1 120.0 2 3
Na1 Na2 Pr1 120.0 2 3
Rh1 O1 Na2 79.46(10) . .
Rh1 O1 Na1 164.99(16) . 3
Na2 O1 Na1 91.05(10) . 3
Rh1 O1 Pr1 164.99(16) . 3
Na2 O1 Pr1 91.05(10) . 3
Rh1 O1 Pr1 86.26(10) . 13_544
Na2 O1 Pr1 165.10(14) . 13_544
Na1 O1 Pr1 102.02(11) 3 13_544
Pr1 O1 Pr1 102.02(11) 3 13_544
Rh1 O1 Na1 86.26(10) . 13_544
Na2 O1 Na1 165.10(14) . 13_544
Na1 O1 Na1 102.02(11) 3 13_544
Pr1 O1 Na1 102.02(11) 3 13_544
Rh1 O1 Na1 86.19(11) . 27
Na2 O1 Na1 93.25(11) . 27
Na1 O1 Na1 106.10(11) 3 27
Pr1 O1 Na1 106.10(11) 3 27
Pr1 O1 Na1 89.99(10) 13_544 27
Na1 O1 Na1 89.99(10) 13_544 27
Rh1 O1 Pr1 86.19(11) . 27
Na2 O1 Pr1 93.25(11) . 27
Na1 O1 Pr1 106.10(11) 3 27
Pr1 O1 Pr1 106.10(11) 3 27
Pr1 O1 Pr1 89.99(10) 13_544 27
Na1 O1 Pr1 89.99(10) 13_544 27
Rh1 O1 Na1 80.89(10) . 26_445
Na2 O1 Na1 88.14(10) . 26_445
Na1 O1 Na1 87.25(10) 3 26_445
Pr1 O1 Na1 87.25(10) 3 26_445
Pr1 O1 Na1 85.40(9) 13_544 26_445
Na1 O1 Na1 85.40(9) 13_544 26_445
Na1 O1 Na1 166.53(13) 27 26_445
Pr1 O1 Na1 166.53(13) 27 26_445
Rh1 O1 Pr1 80.89(10) . 26_445
Na2 O1 Pr1 88.14(10) . 26_445
Na1 O1 Pr1 87.25(10) 3 26_445
Pr1 O1 Pr1 87.25(10) 3 26_445
Pr1 O1 Pr1 85.40(9) 13_544 26_445
Na1 O1 Pr1 85.40(9) 13_544 26_445
Na1 O1 Pr1 166.53(13) 27 26_445
Pr1 O1 Pr1 166.53(13) 27 26_445

loop_
_geom_bond_atom_site_label_1
_geom_bond_atom_site_label_2
_geom_bond_distance
_geom_bond_site_symmetry_2
Pr1 O1 2.404(3) 2
Pr1 O1 2.404(3) 4
Pr1 O1 2.498(3) 18_554
Pr1 O1 2.498(3) 7_455
Pr1 O1 2.501(3) 26_455
Pr1 O1 2.501(3) 34
Pr1 O1 2.709(3) 35
Pr1 O1 2.709(3) 27_455
Pr1 Rh1 3.13271(17) 16_554
Pr1 Rh1 3.13274(17) 7_455
Pr1 Na2 3.3998(4) .
Pr1 Pr1 3.53437(15) 33
Rh1 O1 2.060(3) 19
Rh1 O1 2.060(3) 20
Rh1 O1 2.060(3) 2
Rh1 O1 2.060(3) 21
Rh1 O1 2.060(3) 3
Rh1 O1 2.060(3) .
Rh1 Na2 2.83465(13) .
Rh1 Na2 2.83465(13) 19
Rh1 Pr1 3.13268(17) 14_554
Rh1 Pr1 3.13268(17) 26_445
Rh1 Na1 3.13268(17) 26_445
Rh1 Na1 3.13268(17) 14_554
Na2 O1 2.360(3) 3
Na2 O1 2.360(3) 4
Na2 O1 2.360(3) 5
Na2 O1 2.360(3) 6
Na2 O1 2.360(3) 2
Na2 O1 2.360(3) .
Na2 Rh1 2.83465(13) 4
Na2 Pr1 3.3998(4) 2
Na2 Na1 3.3998(4) 2
Na2 Na1 3.3998(4) 3
Na2 Pr1 3.3998(4) 3
O1 Na1 2.404(3) 3
O1 Pr1 2.404(3) 3
O1 Pr1 2.498(3) 13_544
O1 Na1 2.498(3) 13_544
O1 Na1 2.501(3) 27
O1 Pr1 2.501(3) 27
O1 Na1 2.709(3) 26_445
O1 Pr1 2.709(3) 26_445
